data_4031852
loop_
_publ_author_name
'Sun, Zuo-Bang'
'Guo, Man'
'Zhao, Cui-Hua'

_publ_section_title
;
 Synthesis and Properties of Benzothieno[b]-Fused BODIPY Dyes.
;
_journal_issue 1
_journal_name_full 'The Journal of organic chemistry'
_journal_page_first 229
_journal_page_last 237
_journal_paper_doi 10.1021/acs.joc.5b02531
_journal_volume 81
_journal_year 2016
_chemical_formula_moiety 'C28 H20 N2 O S2'
_chemical_formula_sum 'C28 H21 N2 O S2'
_chemical_formula_weight 465.59
_chemical_name_systematic
; 
 ? 
;
_space_group_crystal_system monoclinic
_space_group_IT_number 14
_space_group_name_Hall '-P 2ybc'
_space_group_name_H-M_alt 'P 1 21/c 1'
_symmetry_space_group_name_Hall '-P 2ybc'
_symmetry_space_group_name_H-M 'P 1 21/c 1'
_atom_sites_solution_hydrogens geom
_atom_sites_solution_primary direct
_atom_sites_solution_secondary difmap
_audit_creation_method SHELXL-97
_cell_angle_alpha 90.00
_cell_angle_beta 116.043(10)
_cell_angle_gamma 90.00
_cell_formula_units_Z 4
_cell_length_a 11.015(10)
_cell_length_b 19.543(17)
_cell_length_c 11.980(10)
_cell_measurement_temperature 298(2)
_cell_measurement_theta_max 17.788
_cell_measurement_theta_min 2.816
_cell_volume 2317(4)
_computing_structure_refinement 'SHELXL-97 (Sheldrick, 1997)'
_computing_structure_solution 'SHELXS-97 (Sheldrick, 1990)'
_diffrn_ambient_temperature 298(2)
_diffrn_measured_fraction_theta_full 0.997
_diffrn_measured_fraction_theta_max 0.997
_diffrn_measurement_device_type 'Bruker APEX-II CCD'
_diffrn_radiation_monochromator graphite
_diffrn_radiation_source 'fine-focus sealed tube'
_diffrn_radiation_type MoK\a
_diffrn_radiation_wavelength 0.71000
_diffrn_reflns_av_R_equivalents 0.0900
_diffrn_reflns_av_sigmaI/netI 0.1297
_diffrn_reflns_limit_h_max 13
_diffrn_reflns_limit_h_min -12
_diffrn_reflns_limit_k_max 23
_diffrn_reflns_limit_k_min -22
_diffrn_reflns_limit_l_max 14
_diffrn_reflns_limit_l_min -11
_diffrn_reflns_number 10908
_diffrn_reflns_theta_full 25.00
_diffrn_reflns_theta_max 25.00
_diffrn_reflns_theta_min 2.81
_exptl_absorpt_coefficient_mu 0.254
_exptl_absorpt_correction_T_max 0.9824
_exptl_absorpt_correction_T_min 0.9775
_exptl_absorpt_correction_type multi-scan
_exptl_crystal_colour purple
_exptl_crystal_density_diffrn 1.335
_exptl_crystal_density_method 'not measured'
_exptl_crystal_description needle
_exptl_crystal_F_000 972
_exptl_crystal_size_max 0.09
_exptl_crystal_size_mid 0.08
_exptl_crystal_size_min 0.07
_refine_diff_density_max 0.325
_refine_diff_density_min -0.262
_refine_diff_density_rms 0.046
_refine_ls_extinction_coef 0.0015(7)
_refine_ls_extinction_expression Fc^*^=kFc[1+0.001xFc^2^\l^3^/sin(2\q)]^-1/4^
_refine_ls_extinction_method SHELXL
_refine_ls_goodness_of_fit_ref 0.964
_refine_ls_hydrogen_treatment mixed
_refine_ls_matrix_type full
_refine_ls_number_parameters 300
_refine_ls_number_reflns 4080
_refine_ls_number_restraints 0
_refine_ls_restrained_S_all 0.964
_refine_ls_R_factor_all 0.1830
_refine_ls_R_factor_gt 0.0587
_refine_ls_shift/su_max 0.000
_refine_ls_shift/su_mean 0.000
_refine_ls_structure_factor_coef Fsqd
_refine_ls_weighting_details 'calc w=1/[\s^2^(Fo^2^)+(0.0628P)^2^+0.0000P] where P=(Fo^2^+2Fc^2^)/3'
_refine_ls_weighting_scheme calc
_refine_ls_wR_factor_gt 0.1185
_refine_ls_wR_factor_ref 0.1651
_reflns_number_gt 1638
_reflns_number_total 4080
_reflns_threshold_expression >2sigma(I)
_cod_data_source_file jo5b02531_si_002.cif
_cod_data_source_block p
_cod_original_cell_volume 2317(3)
_cod_database_code 4031852

loop_
_symmetry_equiv_pos_as_xyz
'x, y, z'
'-x, y+1/2, -z+1/2'
'-x, -y, -z'
'x, -y-1/2, z-1/2'

loop_
_atom_site_label
_atom_site_type_symbol
_atom_site_fract_x
_atom_site_fract_y
_atom_site_fract_z
_atom_site_U_iso_or_equiv
_atom_site_adp_type
_atom_site_occupancy
_atom_site_symmetry_multiplicity
_atom_site_calc_flag
_atom_site_refinement_flags
C22 C 0.0873(5) 0.3415(3) 0.5000(5) 0.101(2) Uani 1 1 d .
H1A H 0.1531 0.3057 0.5181 0.151 Uiso 1 1 calc R
H1 H 0.1190 0.3742 0.5664 0.151 Uiso 1 1 calc R
H1C H 0.0736 0.3637 0.4239 0.151 Uiso 1 1 calc R
C21 C -0.1603(5) 0.3845(2) 0.4472(4) 0.0543(13) Uani 1 1 d .
C20 C -0.2392(5) 0.3994(3) 0.3241(5) 0.0769(16) Uani 1 1 d .
H3 H -0.2465 0.3679 0.2633 0.092 Uiso 1 1 calc R
C19 C -0.3072(5) 0.4605(4) 0.2904(5) 0.0832(18) Uani 1 1 d .
H4 H -0.3579 0.4706 0.2067 0.100 Uiso 1 1 calc R
C18 C -0.3012(5) 0.5068(3) 0.3788(6) 0.0797(17) Uani 1 1 d .
H5 H -0.3480 0.5480 0.3558 0.096 Uiso 1 1 calc R
C17 C -0.2238(5) 0.4909(2) 0.5032(5) 0.0653(14) Uani 1 1 d .
H6 H -0.2196 0.5220 0.5636 0.078 Uiso 1 1 calc R
C16 C -0.1527(4) 0.4299(2) 0.5397(4) 0.0484(12) Uani 1 1 d .
C15 C -0.0786(5) 0.3570(2) 0.7383(5) 0.0569(13) Uani 1 1 d .
H8 H -0.1355 0.3199 0.7031 0.068 Uiso 1 1 calc R
C14 C -0.0716(5) 0.4147(2) 0.6733(4) 0.0502(12) Uani 1 1 d .
C13 C 0.0244(4) 0.4574(2) 0.7616(4) 0.0504(12) Uani 1 1 d .
H10 H 0.0508 0.5003 0.7462 0.060 Uiso 1 1 calc R
C12 C 0.0738(4) 0.4249(2) 0.8765(4) 0.0477(11) Uani 1 1 d .
C11 C 0.1752(4) 0.4468(2) 0.9953(4) 0.0507(12) Uani 1 1 d .
C23 C 0.2283(5) 0.5170(2) 1.0001(4) 0.0488(12) Uani 1 1 d .
C28 C 0.1415(5) 0.5727(3) 0.9600(4) 0.0660(14) Uani 1 1 d .
H14 H 0.0489 0.5657 0.9289 0.079 Uiso 1 1 calc R
C27 C 0.1905(7) 0.6386(3) 0.9655(5) 0.0840(18) Uani 1 1 d .
H15 H 0.1314 0.6756 0.9390 0.101 Uiso 1 1 calc R
C26 C 0.3294(8) 0.6488(3) 1.0113(5) 0.0850(18) Uani 1 1 d .
H16 H 0.3634 0.6927 1.0153 0.102 Uiso 1 1 calc R
C25 C 0.4151(6) 0.5944(3) 1.0502(5) 0.0800(17) Uani 1 1 d .
H17 H 0.5077 0.6014 1.0809 0.096 Uiso 1 1 calc R
C24 C 0.3652(5) 0.5286(3) 1.0443(4) 0.0662(14) Uani 1 1 d .
H18 H 0.4248 0.4918 1.0704 0.079 Uiso 1 1 calc R
C10 C 0.2209(4) 0.4075(2) 1.1012(4) 0.0530(12) Uani 1 1 d .
C9 C 0.3206(5) 0.4263(3) 1.2252(4) 0.0622(14) Uani 1 1 d .
H20 H 0.3656 0.4679 1.2491 0.075 Uiso 1 1 calc R
C8 C 0.3351(5) 0.3709(3) 1.2996(4) 0.0577(13) Uani 1 1 d .
C7 C 0.2430(5) 0.3205(2) 1.2212(5) 0.0560(13) Uani 1 1 d .
C1 C 0.3670(5) 0.2793(3) 1.4358(4) 0.0615(14) Uani 1 1 d .
C6 C 0.4081(5) 0.3453(3) 1.4264(4) 0.0608(13) Uani 1 1 d .
C5 C 0.5081(5) 0.3777(3) 1.5291(5) 0.0779(16) Uani 1 1 d .
H25 H 0.5368 0.4216 1.5227 0.093 Uiso 1 1 calc R
C4 C 0.5641(6) 0.3426(4) 1.6419(5) 0.0904(19) Uani 1 1 d .
H26 H 0.6317 0.3631 1.7115 0.109 Uiso 1 1 calc R
C3 C 0.5198(6) 0.2778(4) 1.6509(6) 0.0907(19) Uani 1 1 d .
H27 H 0.5568 0.2557 1.7274 0.109 Uiso 1 1 calc R
C2 C 0.4216(6) 0.2446(3) 1.5487(6) 0.0810(17) Uani 1 1 d .
H28 H 0.3933 0.2006 1.5555 0.097 Uiso 1 1 calc R
N2 N 0.0078(4) 0.36247(18) 0.8587(3) 0.0533(10) Uani 1 1 d .
N1 N 0.1765(4) 0.3408(2) 1.1062(4) 0.0598(11) Uani 1 1 d .
H2 H 0.1172 0.3179 1.0456 0.072 Uiso 1 1 calc R
O1 O -0.1201(5) 0.26509(18) 0.3698(3) 0.1175(15) Uani 1 1 d .
S2 S -0.06800(16) 0.30576(7) 0.48401(13) 0.0797(5) Uani 1 1 d .
S1 S 0.24118(14) 0.24516(7) 1.29674(12) 0.0764(5) Uani 1 1 d .

loop_
_atom_site_aniso_label
_atom_site_aniso_U_11
_atom_site_aniso_U_22
_atom_site_aniso_U_33
_atom_site_aniso_U_23
_atom_site_aniso_U_13
_atom_site_aniso_U_12
C22 0.088(4) 0.095(4) 0.142(6) 0.022(4) 0.071(4) 0.025(3)
C21 0.055(3) 0.052(3) 0.049(3) -0.006(3) 0.016(3) -0.007(2)
C20 0.076(4) 0.090(4) 0.060(4) -0.009(3) 0.024(3) -0.003(4)
C19 0.058(4) 0.129(6) 0.054(4) 0.011(4) 0.016(3) 0.009(4)
C18 0.070(4) 0.087(4) 0.074(4) 0.025(4) 0.025(3) 0.026(3)
C17 0.077(4) 0.062(3) 0.060(4) 0.003(3) 0.032(3) 0.007(3)
C16 0.053(3) 0.041(3) 0.050(3) -0.001(3) 0.022(3) -0.006(2)
C15 0.063(3) 0.048(3) 0.060(4) 0.001(3) 0.028(3) -0.002(3)
C14 0.060(3) 0.045(3) 0.045(3) 0.000(3) 0.022(3) 0.004(2)
C13 0.061(3) 0.045(3) 0.050(3) 0.003(3) 0.028(3) -0.002(2)
C12 0.048(3) 0.049(3) 0.049(3) 0.002(3) 0.024(3) 0.000(2)
C11 0.050(3) 0.055(3) 0.051(3) 0.002(3) 0.026(3) 0.002(3)
C23 0.055(3) 0.057(3) 0.042(3) -0.003(2) 0.027(2) -0.004(3)
C28 0.078(4) 0.054(3) 0.081(4) -0.010(3) 0.048(3) -0.001(3)
C27 0.119(6) 0.060(4) 0.098(5) -0.014(3) 0.070(4) -0.005(4)
C26 0.119(6) 0.076(4) 0.074(4) -0.022(3) 0.055(4) -0.032(4)
C25 0.070(4) 0.102(5) 0.065(4) -0.012(4) 0.027(3) -0.028(4)
C24 0.058(4) 0.083(4) 0.052(3) 0.002(3) 0.020(3) -0.010(3)
C10 0.052(3) 0.055(3) 0.053(3) 0.001(3) 0.023(3) -0.001(3)
C9 0.060(3) 0.073(4) 0.054(3) 0.002(3) 0.026(3) -0.007(3)
C8 0.047(3) 0.078(4) 0.050(3) -0.003(3) 0.023(3) 0.001(3)
C7 0.055(3) 0.068(3) 0.043(3) 0.012(3) 0.019(3) 0.009(3)
C1 0.055(3) 0.085(4) 0.052(3) 0.015(3) 0.030(3) 0.014(3)
C6 0.046(3) 0.088(4) 0.048(4) 0.004(3) 0.019(3) 0.007(3)
C5 0.067(4) 0.105(5) 0.062(4) 0.003(4) 0.029(3) -0.002(3)
C4 0.068(4) 0.146(6) 0.058(4) 0.010(4) 0.029(3) 0.015(4)
C3 0.073(4) 0.146(6) 0.061(4) 0.030(4) 0.037(4) 0.032(4)
C2 0.073(4) 0.110(5) 0.068(4) 0.017(4) 0.038(3) 0.019(4)
N2 0.059(3) 0.052(2) 0.046(3) -0.0071(19) 0.020(2) -0.006(2)
N1 0.053(3) 0.068(3) 0.050(3) -0.006(2) 0.014(2) -0.002(2)
O1 0.185(4) 0.077(3) 0.088(3) -0.031(2) 0.058(3) -0.003(3)
S2 0.1141(13) 0.0528(8) 0.0810(11) -0.0083(8) 0.0509(9) 0.0018(9)
S1 0.0849(10) 0.0773(10) 0.0643(10) 0.0138(8) 0.0303(8) 0.0004(8)

loop_
_atom_type_symbol
_atom_type_description
_atom_type_scat_dispersion_real
_atom_type_scat_dispersion_imag
_atom_type_scat_source
C C 0.0033 0.0016 'International Tables Vol C Tables 4.2.6.8 and 6.1.1.4'
H H 0.0000 0.0000 'International Tables Vol C Tables 4.2.6.8 and 6.1.1.4'
N N 0.0061 0.0033 'International Tables Vol C Tables 4.2.6.8 and 6.1.1.4'
O O 0.0106 0.0060 'International Tables Vol C Tables 4.2.6.8 and 6.1.1.4'
S S 0.1246 0.1234 'International Tables Vol C Tables 4.2.6.8 and 6.1.1.4'

loop_
_geom_angle_atom_site_label_1
_geom_angle_atom_site_label_2
_geom_angle_atom_site_label_3
_geom_angle
C20 C21 C16 120.5(5)
C20 C21 S2 118.0(4)
C16 C21 S2 121.5(4)
C19 C20 C21 120.4(5)
C20 C19 C18 120.8(5)
C19 C18 C17 118.6(5)
C16 C17 C18 121.7(5)
C17 C16 C21 117.9(4)
C17 C16 C14 120.1(4)
C21 C16 C14 122.0(4)
N2 C15 C14 110.6(4)
C15 C14 C13 105.7(4)
C15 C14 C16 127.7(4)
C13 C14 C16 126.6(4)
C12 C13 C14 108.2(4)
N2 C12 C13 107.4(4)
N2 C12 C11 122.7(4)
C13 C12 C11 129.9(4)
C10 C11 C12 124.0(4)
C10 C11 C23 120.2(4)
C12 C11 C23 115.8(4)
C24 C23 C28 118.3(5)
C24 C23 C11 120.8(5)
C28 C23 C11 120.8(4)
C27 C28 C23 121.2(5)
C28 C27 C26 119.2(6)
C25 C26 C27 120.0(6)
C26 C25 C24 120.4(5)
C23 C24 C25 120.9(5)
C11 C10 N1 124.4(4)
C11 C10 C9 127.4(5)
N1 C10 C9 108.2(4)
C8 C9 C10 106.6(4)
C9 C8 C7 105.7(4)
C9 C8 C6 143.5(5)
C7 C8 C6 110.8(5)
N1 C7 C8 113.0(4)
N1 C7 S1 132.8(4)
C8 C7 S1 114.2(4)
C6 C1 C2 121.0(5)
C6 C1 S1 115.0(4)
C2 C1 S1 124.0(5)
C1 C6 C5 120.6(5)
C1 C6 C8 110.6(5)
C5 C6 C8 128.7(5)
C6 C5 C4 118.4(6)
C3 C4 C5 120.4(6)
C4 C3 C2 121.8(6)
C3 C2 C1 117.8(6)
C15 N2 C12 108.2(4)
C7 N1 C10 106.4(4)
O1 S2 C22 106.1(3)
O1 S2 C21 106.8(2)
C22 S2 C21 96.0(2)
C7 S1 C1 89.3(3)

loop_
_geom_bond_atom_site_label_1
_geom_bond_atom_site_label_2
_geom_bond_distance
C22 S2 1.778(5)
C21 C20 1.375(6)
C21 C16 1.391(6)
C21 S2 1.790(5)
C20 C19 1.372(7)
C19 C18 1.373(7)
C18 C17 1.389(6)
C17 C16 1.389(6)
C16 C14 1.481(6)
C15 N2 1.338(5)
C15 C14 1.391(6)
C14 C13 1.397(5)
C13 C12 1.391(5)
C12 N2 1.389(5)
C12 C11 1.435(6)
C11 C10 1.376(6)
C11 C23 1.483(6)
C23 C24 1.380(6)
C23 C28 1.388(6)
C28 C27 1.387(6)
C27 C26 1.394(7)
C26 C25 1.361(7)
C25 C24 1.388(7)
C10 N1 1.402(5)
C10 C9 1.454(6)
C9 C8 1.367(6)
C8 C7 1.430(6)
C8 C6 1.460(6)
C7 N1 1.306(5)
C7 S1 1.733(5)
C1 C6 1.389(6)
C1 C2 1.392(6)
C1 S1 1.765(5)
C6 C5 1.392(6)
C5 C4 1.394(7)
C4 C3 1.379(8)
C3 C2 1.388(7)
O1 S2 1.464(4)
